data_7226197
loop_
_publ_author_name
'Smole\'n, Micha\/l'
'Kosnik, Wioletta'
'Loska, Rafa\/l'
'Gajda, Roman'
'Malinska, Maura'
'Wozniak, Krzysztof'
'Grela, Karol'

_publ_section_title
;
 Synthesis and catalytic activity of ruthenium indenylidene complexes
 bearing unsymmetrical NHC containing a heteroaromatic moiety
;
_journal_name_full 'RSC Adv.'
_journal_paper_doi 10.1039/C6RA18210K
_journal_year 2016
_chemical_formula_moiety 'C50 H63 Cl2 N2 O P Ru, 0.5(C H2 Cl2)'
_chemical_formula_sum 'C50.5 H64 Cl3 N2 O P Ru'
_chemical_formula_weight 953.42
_chemical_name_systematic
;
 ?
;
_space_group_crystal_system monoclinic
_space_group_IT_number 15
_space_group_name_Hall '-C 2yc'
_space_group_name_H-M_alt 'C 1 2/c 1'
_symmetry_space_group_name_Hall '-C 2yc'
_symmetry_space_group_name_H-M 'C 1 2/c 1'
_atom_sites_solution_hydrogens geom
_audit_creation_date 2016-02-16
_audit_creation_method
;
Olex2 1.2
(compiled 2015.09.30 svn.r3233 for OlexSys, GUI svn.r5103)
;
_audit_update_record
;
2016-02-16 deposited with the CCDC.
2016-08-08 downloaded from the CCDC.
;
_cell_angle_alpha 90
_cell_angle_beta 112.309(3)
_cell_angle_gamma 90
_cell_formula_units_Z 8
_cell_length_a 31.4469(8)
_cell_length_b 14.5027(4)
_cell_length_c 24.1761(5)
_cell_measurement_reflns_used 2000
_cell_measurement_temperature 100(2)
_cell_measurement_theta_max 28
_cell_measurement_theta_min 2
_cell_volume 10200.6(5)
_computing_molecular_graphics 'Olex2 (Dolomanov et al., 2009)'
_computing_publication_material 'Olex2 (Dolomanov et al., 2009)'
_computing_structure_refinement 'ShelXL (Sheldrick, 2015)'
_diffrn_ambient_temperature 100(2)
_diffrn_measured_fraction_theta_full 0.998
_diffrn_measured_fraction_theta_max 0.998
_diffrn_measurement_device_type 'KUMA4 CCD'
_diffrn_measurement_method 'omega scan'
_diffrn_radiation_monochromator graphite
_diffrn_radiation_type MoK\a
_diffrn_radiation_wavelength 0.71073
_diffrn_reflns_av_R_equivalents 0.0352
_diffrn_reflns_av_unetI/netI 0.0290
_diffrn_reflns_Laue_measured_fraction_full 0.998
_diffrn_reflns_Laue_measured_fraction_max 0.998
_diffrn_reflns_limit_h_max 38
_diffrn_reflns_limit_h_min -38
_diffrn_reflns_limit_k_max 17
_diffrn_reflns_limit_k_min -17
_diffrn_reflns_limit_l_max 29
_diffrn_reflns_limit_l_min -29
_diffrn_reflns_number 45508
_diffrn_reflns_point_group_measured_fraction_full 0.998
_diffrn_reflns_point_group_measured_fraction_max 0.998
_diffrn_reflns_theta_full 25.242
_diffrn_reflns_theta_max 25.681
_diffrn_reflns_theta_min 1.943
_diffrn_source 'fine-focus sealed tube'
_exptl_absorpt_coefficient_mu 0.531
_exptl_absorpt_correction_T_max 0.9447
_exptl_absorpt_correction_T_min 0.8936
_exptl_absorpt_correction_type multi-scan
_exptl_absorpt_process_details
;    
CrysAlisPro, Agilent Technologies,
Version 1.171.35.15 (release 03-08-2011 CrysAlis171 .NET)
(compiled Aug  3 2011,13:03:54)
Empirical absorption correction using spherical harmonics,
 implemented in SCALE3 ABSPACK scaling algorithm.
;
_exptl_crystal_colour red
_exptl_crystal_density_diffrn 1.242
_exptl_crystal_description cuboid
_exptl_crystal_F_000 3992
_exptl_crystal_size_max 0.2
_exptl_crystal_size_mid 0.1
_exptl_crystal_size_min 0.1
_refine_diff_density_max 1.459
_refine_diff_density_min -0.664
_refine_diff_density_rms 0.089
_refine_ls_extinction_method none
_refine_ls_goodness_of_fit_ref 1.076
_refine_ls_hydrogen_treatment constr
_refine_ls_matrix_type full
_refine_ls_number_parameters 667
_refine_ls_number_reflns 9687
_refine_ls_number_restraints 218
_refine_ls_restrained_S_all 1.072
_refine_ls_R_factor_all 0.0638
_refine_ls_R_factor_gt 0.0475
_refine_ls_shift/su_max 0.001
_refine_ls_shift/su_mean 0.000
_refine_ls_structure_factor_coef Fsqd
_refine_ls_weighting_details
;
 w=1/[\s^2^(Fo^2^)+(0.0617P)^2^+48.7258P]
 where P=(Fo^2^+2Fc^2^)/3
;
_refine_ls_weighting_scheme calc
_refine_ls_wR_factor_gt 0.1253
_refine_ls_wR_factor_ref 0.1384
_reflns_Friedel_coverage 0.000
_reflns_number_gt 7870
_reflns_number_total 9687
_reflns_threshold_expression 'I > 2\s(I)'
_cod_data_source_file c6ra18210k2.cif
_cod_data_source_block 5b
_cod_original_formula_sum 'C50.50 H64 Cl3 N2 O P Ru'
_cod_database_code 7226197
_shelxl_version_number 2013-2
_shelx_space_group_comment
;
The symmetry employed for this shelxl refinement is uniquely defined
by the following loop, which should always be used as a source of
symmetry information in preference to the above space-group names.
They are only intended as comments.
;
_shelx_estimated_absorpt_t_max 0.949
_shelx_estimated_absorpt_t_min 0.901
_olex2_refinement_description
;
1. Fixed Uiso
 At 1.2 times of:
  All C(H) groups, All C(H,H) groups
 At 1.5 times of:
  All C(H,H,H) groups
2. Restrained distances
 C2R-Cl3
 1.6 with sigma of 0.02
 Cl4-C2R
 1.6 with sigma of 0.02
 Cl5-C1R
 1.7 with sigma of 0.02
 C1R-Cl6
 1.6 with sigma of 0.002
 Cl4-Cl3
 2.6 with sigma of 0.04
 Cl6-Cl5
 2.6 with sigma of 0.04
 C21A-C26A \\sim C21B-C26B
 with sigma of 0.02
3. Restrained planarity
 C14, C16A, C15A, C17A, O1A
 with sigma of 0.1
 C14, C16B, C15B, C17B, O1B
 with sigma of 0.1
4. Rigid bond restraints
 C21A, C21B, C22A, C22B, C23A, C23B
 with sigma for 1-2 distances of 0.01 and sigma for 1-3 distances of 0.01
 C27A, C27B, C28A, C28B, C29A, C29B, C30A, C30B, C31A, C31B, C32A, C32B
 with sigma for 1-2 distances of 0.01 and sigma for 1-3 distances of 0.01
5. Uiso/Uaniso restraints and constraints
C21A \\sim C21B \\sim C22A \\sim C22B \\sim C23A \\sim C23B: within 2A with
sigma of 0.04 and sigma for terminal atoms of 0.08
C27A \\sim C27B \\sim C28A \\sim C28B \\sim C29A \\sim C29B \\sim C30A \\sim
C30B \\sim C31A \\sim C31B \\sim C32A \\sim C32B: within 2A with sigma of 0.04
and sigma for terminal atoms of 0.08
C20A \\sim C20B \\sim C25A \\sim C25B \\sim C26A \\sim C26B: within 2A with
sigma of 0.04 and sigma for terminal atoms of 0.08
: with sigma of 0.1 and sigma for terminal atoms of 0.2
Uanis(O1B) = Uanis(C15A)
Uanis(C16B) = Uanis(C17B)
Uanis(C16A) = Uanis(C17A)
6. Same fragment restrains
{Ru1, C18B, C19B, C20B, C26B, C25B} sigma for 1-2: 0.02, 1-3: 0.04
as
{Ru1, C18A, C19A, C20A, C26A, C25A}
7. Others
 Sof(C16A)=Sof(H16A)=Sof(C15A)=Sof(H15A)=Sof(C17A)=Sof(H17A)=Sof(O1A)=1-FVAR(1)
 Sof(C16B)=Sof(H16B)=Sof(C15B)=Sof(H15B)=Sof(C17B)=Sof(H17B)=Sof(O1B)=FVAR(1)
 Sof(Cl6)=Sof(C1R)=Sof(H1RA)=Sof(H1RB)=Sof(Cl5)=0.5*(1-FVAR(3))
 Sof(Cl3)=Sof(Cl4)=Sof(C2R)=Sof(H2RA)=Sof(H2RB)=0.5*FVAR(3)
 Sof(C18B)=Sof(C19B)=Sof(H19B)=Sof(C20B)=Sof(C26B)=Sof(C25B)=Sof(C21B)=
 Sof(H21B)=Sof(C22B)=Sof(H22B)=Sof(C23B)=Sof(H23B)=Sof(C24B)=Sof(H24B)=
 Sof(C27B)=Sof(C28B)=Sof(H28B)=Sof(C29B)=Sof(H29B)=Sof(C30B)=Sof(H30B)=
 Sof(C31B)=Sof(H31B)=Sof(C32B)=Sof(H32B)=1-FVAR(3)
 Sof(C18A)=Sof(C19A)=Sof(H19A)=Sof(C20A)=Sof(C26A)=Sof(C25A)=Sof(C21A)=
 Sof(H21A)=Sof(C22A)=Sof(H22A)=Sof(C23A)=Sof(H23A)=Sof(C24A)=Sof(H24A)=
 Sof(C27A)=Sof(C28A)=Sof(H28A)=Sof(C29A)=Sof(H29A)=Sof(C30A)=Sof(H30A)=
 Sof(C31A)=Sof(H31A)=Sof(C32A)=Sof(H32A)=FVAR(3)
8.a Ternary CH refined with riding coordinates:
 C33(H33), C39(H39), C46(H46)
8.b Secondary CH2 refined with riding coordinates:
 C2(H2A,H2B), C3(H3A,H3B), C13(H13A,H13B), C34(H34A,H34B), C35(H35A,H35B),
 C36(H36A,H36B), C37(H37A,H37B), C38(H38A,H38B), C40(H40A,H40B), C41(H41A,H41B),
  C42(H42A,H42B), C44(H44A,H44B), C45(H45A,H45B), C47(H47A,H47B), C48(H48A,
 H48B), C49(H49A,H49B), C50(H50A,H50B), C51(H51A,H51B), C1R(H1RA,H1RB),
 C2R(H2RA,H2RB)
8.c Aromatic/amide H refined with riding coordinates:
 C6(H6), C8(H8), C19A(H19A), C19B(H19B), C21A(H21A), C22A(H22A), C23A(H23A),
 C24A(H24A), C28A(H28A), C29A(H29A), C30A(H30A), C31A(H31A), C32A(H32A),
 C21B(H21B), C22B(H22B), C23B(H23B), C24B(H24B), C28B(H28B), C29B(H29B),
 C30B(H30B), C31B(H31B), C32B(H32B), C16B(H16B), C15B(H15B), C17B(H17B),
 C16A(H16A), C15A(H15A), C17A(H17A)
8.d Idealised Me refined as rotating group:
 C10(H10A,H10B,H10C), C11(H11A,H11B,H11C), C12(H12A,H12B,H12C)
;
_olex2_submission_special_instructions 'No special instructions were received'

loop_
_space_group_symop_operation_xyz
'x, y, z'
'-x, y, -z+1/2'
'x+1/2, y+1/2, z'
'-x+1/2, y+1/2, -z+1/2'
'-x, -y, -z'
'x, -y, z-1/2'
'-x+1/2, -y+1/2, -z'
'x+1/2, -y+1/2, z-1/2'

loop_
_atom_site_label
_atom_site_type_symbol
_atom_site_fract_x
_atom_site_fract_y
_atom_site_fract_z
_atom_site_U_iso_or_equiv
_atom_site_adp_type
_atom_site_occupancy
_atom_site_site_symmetry_order
_atom_site_calc_flag
_atom_site_refinement_flags_posn
_atom_site_refinement_flags_adp
_atom_site_refinement_flags_occupancy
_atom_site_disorder_assembly
_atom_site_disorder_group
C1 C 0.09812(12) 0.0437(3) 0.10224(15) 0.0272(8) Uani 1 1 d . . . . .
C2 C 0.06836(15) 0.0680(3) 0.17625(18) 0.0402(10) Uani 1 1 d . . . . .
H2A H 0.0862 0.1053 0.2105 0.048 Uiso 1 1 calc R . . . .
H2B H 0.0477 0.0288 0.1870 0.048 Uiso 1 1 calc R . . . .
C3 C 0.04211(14) 0.1279(3) 0.12250(17) 0.0387(10) Uani 1 1 d . . . . .
H3A H 0.0104 0.1080 0.1033 0.046 Uiso 1 1 calc R . . . .
H3B H 0.0428 0.1923 0.1336 0.046 Uiso 1 1 calc R . . . .
C4 C 0.12337(13) -0.0634(3) 0.19033(15) 0.0280(8) Uani 1 1 d . . . . .
C5 C 0.16681(13) -0.0491(3) 0.23488(15) 0.0293(8) Uani 1 1 d . . . . .
C6 C 0.18899(13) -0.1240(3) 0.26992(15) 0.0318(9) Uani 1 1 d . . . . .
H6 H 0.2181 -0.1156 0.2993 0.038 Uiso 1 1 calc R . . . .
C7 C 0.16888(14) -0.2112(3) 0.26232(17) 0.0337(9) Uani 1 1 d . . . . .
C8 C 0.12508(14) -0.2218(3) 0.21816(18) 0.0367(9) Uani 1 1 d . . . . .
H8 H 0.1111 -0.2794 0.2130 0.044 Uiso 1 1 calc R . . . .
C9 C 0.10174(13) -0.1498(3) 0.18184(16) 0.0322(9) Uani 1 1 d . . . . .
C10 C 0.18937(14) 0.0441(3) 0.24394(17) 0.0348(9) Uani 1 1 d . . . . .
H10A H 0.1848 0.0708 0.2058 0.052 Uiso 1 1 calc GR . . . .
H10B H 0.2217 0.0375 0.2669 0.052 Uiso 1 1 calc GR . . . .
H10C H 0.1760 0.0833 0.2650 0.052 Uiso 1 1 calc GR . . . .
C11 C 0.19408(17) -0.2916(3) 0.2993(2) 0.0471(11) Uani 1 1 d . . . . .
H11A H 0.2059 -0.3299 0.2760 0.071 Uiso 1 1 calc GR . . . .
H11B H 0.1734 -0.3269 0.3117 0.071 Uiso 1 1 calc GR . . . .
H11C H 0.2191 -0.2696 0.3339 0.071 Uiso 1 1 calc GR . . . .
C12 C 0.05518(14) -0.1635(4) 0.1330(2) 0.0447(11) Uani 1 1 d . . . . .
H12A H 0.0451 -0.2256 0.1343 0.067 Uiso 1 1 calc GR . . . .
H12B H 0.0571 -0.1522 0.0949 0.067 Uiso 1 1 calc GR . . . .
H12C H 0.0336 -0.1213 0.1386 0.067 Uiso 1 1 calc GR . . . .
C13 C 0.04993(15) 0.1467(3) 0.02284(18) 0.0382(10) Uani 1 1 d . . . . .
H13A H 0.0195 0.1211 0.0022 0.046 Uiso 1 1 calc R . . . .
H13B H 0.0694 0.1245 0.0027 0.046 Uiso 1 1 calc R . . . .
C14 C 0.04702(17) 0.2471(4) 0.0178(2) 0.0490(11) Uani 1 1 d . . . . .
Ru1 Ru 0.13539(2) 0.00857(2) 0.05117(2) 0.02312(10) Uani 1 1 d D . . . .
C18A C 0.1755(3) -0.0782(4) 0.1009(3) 0.024(2) Uani 0.855(4) 1 d D . P A 1
C19A C 0.22165(15) -0.0549(4) 0.14602(18) 0.0227(9) Uani 0.855(4) 1 d D . P A 1
H19A H 0.2335 0.0046 0.1533 0.027 Uiso 0.855(4) 1 calc R . P A 1
C20A C 0.24448(14) -0.1310(3) 0.17527(18) 0.0250(9) Uani 0.855(4) 1 d D U P A 1
C26A C 0.21396(17) -0.2127(4) 0.1515(2) 0.0248(11) Uani 0.855(4) 1 d D U P A 1
C25A C 0.17250(15) -0.1816(3) 0.10882(19) 0.0253(9) Uani 0.855(4) 1 d D U P A 1
C18B C 0.1677(13) -0.0822(19) 0.101(2) 0.04(2) Uiso 0.145(4) 1 d D U P A 2
C19B C 0.1481(8) -0.1763(15) 0.0876(11) 0.030(6) Uiso 0.145(4) 1 d D U P A 2
H19B H 0.1199 -0.1912 0.0580 0.035 Uiso 0.145(4) 1 calc R . P A 2
C20B C 0.1773(8) -0.2367(15) 0.1247(11) 0.034(6) Uiso 0.145(4) 1 d D U P A 2
C26B C 0.2199(8) -0.1852(14) 0.1622(10) 0.010(6) Uiso 0.145(4) 1 d D U P A 2
C25B C 0.2156(8) -0.0928(15) 0.1458(12) 0.025(7) Uiso 0.145(4) 1 d D U P A 2
C21A C 0.22274(16) -0.3048(3) 0.1642(2) 0.0347(11) Uani 0.855(4) 1 d D U P A 1
H21A H 0.2511 -0.3244 0.1917 0.042 Uiso 0.855(4) 1 calc R . P A 1
C22A C 0.1882(3) -0.3681(4) 0.1350(4) 0.0416(17) Uani 0.855(4) 1 d . U P A 1
H22A H 0.1933 -0.4307 0.1433 0.050 Uiso 0.855(4) 1 calc R . P A 1
C23A C 0.1465(2) -0.3383(4) 0.0938(3) 0.0398(13) Uani 0.855(4) 1 d . U P A 1
H23A H 0.1234 -0.3811 0.0752 0.048 Uiso 0.855(4) 1 calc R . P A 1
C24A C 0.13860(16) -0.2451(3) 0.0796(2) 0.0334(11) Uani 0.855(4) 1 d . . P A 1
H24A H 0.1108 -0.2258 0.0509 0.040 Uiso 0.855(4) 1 calc R . P A 1
C27A C 0.2908(3) -0.1303(5) 0.2225(3) 0.0275(15) Uani 0.855(4) 1 d . U P A 1
C28A C 0.32329(16) -0.0654(4) 0.2213(2) 0.0369(11) Uani 0.855(4) 1 d . U P A 1
H28A H 0.3154 -0.0235 0.1899 0.044 Uiso 0.855(4) 1 calc R . P A 1
C29A C 0.36673(19) -0.0620(5) 0.2654(3) 0.0548(16) Uani 0.855(4) 1 d . U P A 1
H29A H 0.3878 -0.0180 0.2638 0.066 Uiso 0.855(4) 1 calc R . P A 1
C30A C 0.37877(19) -0.1244(5) 0.3121(3) 0.0635(19) Uani 0.855(4) 1 d . U P A 1
H30A H 0.4080 -0.1224 0.3420 0.076 Uiso 0.855(4) 1 calc R . P A 1
C31A C 0.34766(18) -0.1896(5) 0.3146(2) 0.0557(16) Uani 0.855(4) 1 d . U P A 1
H31A H 0.3560 -0.2316 0.3460 0.067 Uiso 0.855(4) 1 calc R . P A 1
C32A C 0.30396(17) -0.1928(4) 0.2704(2) 0.0378(12) Uani 0.855(4) 1 d . U P A 1
H32A H 0.2831 -0.2368 0.2725 0.045 Uiso 0.855(4) 1 calc R . P A 1
C21B C 0.2572(7) -0.2141(18) 0.2085(9) 0.029(5) Uani 0.145(4) 1 d D U P A 2
H21B H 0.2598 -0.2759 0.2194 0.034 Uiso 0.145(4) 1 calc R . P A 2
C22B C 0.2916(18) -0.154(3) 0.2400(19) 0.032(9) Uani 0.145(4) 1 d . U P A 2
H22B H 0.3175 -0.1730 0.2722 0.038 Uiso 0.145(4) 1 calc R . P A 2
C23B C 0.2852(10) -0.058(2) 0.2199(11) 0.037(6) Uani 0.145(4) 1 d . U P A 2
H23B H 0.3085 -0.0160 0.2394 0.044 Uiso 0.145(4) 1 calc R . P A 2
C24B C 0.2467(10) -0.026(2) 0.1739(13) 0.030(6) Uiso 0.145(4) 1 d . . P A 2
H24B H 0.2423 0.0359 0.1630 0.036 Uiso 0.145(4) 1 calc R . P A 2
C27B C 0.1661(13) -0.334(3) 0.1236(16) 0.030(6) Uani 0.145(4) 1 d . U P A 2
C28B C 0.1213(10) -0.365(2) 0.1089(15) 0.042(6) Uani 0.145(4) 1 d . U P A 2
H28B H 0.0974 -0.3219 0.0981 0.050 Uiso 0.145(4) 1 calc R . P A 2
C29B C 0.1116(11) -0.454(2) 0.1100(15) 0.046(7) Uani 0.145(4) 1 d . U P A 2
H29B H 0.0819 -0.4711 0.1049 0.056 Uiso 0.145(4) 1 calc R . P A 2
C30B C 0.1455(12) -0.523(2) 0.1188(15) 0.049(7) Uani 0.145(4) 1 d . U P A 2
H30B H 0.1378 -0.5857 0.1140 0.059 Uiso 0.145(4) 1 calc R . P A 2
C31B C 0.1895(11) -0.495(2) 0.1343(12) 0.042(6) Uani 0.145(4) 1 d . U P A 2
H31B H 0.2130 -0.5381 0.1446 0.051 Uiso 0.145(4) 1 calc R . P A 2
C32B C 0.2004(13) -0.400(3) 0.1351(19) 0.037(7) Uani 0.145(4) 1 d . U P A 2
H32B H 0.2306 -0.3813 0.1433 0.045 Uiso 0.145(4) 1 calc R . P A 2
C33 C 0.15782(13) -0.1061(3) -0.06558(16) 0.0276(8) Uani 1 1 d . . . . .
H33 H 0.1268 -0.1263 -0.0710 0.033 Uiso 1 1 calc R . . . .
C34 C 0.15979(16) -0.1160(3) -0.12774(18) 0.0409(10) Uani 1 1 d . . . . .
H34A H 0.1398 -0.0708 -0.1547 0.049 Uiso 1 1 calc R . . . .
H34B H 0.1909 -0.1051 -0.1252 0.049 Uiso 1 1 calc R . . . .
C35 C 0.14450(18) -0.2132(3) -0.1516(2) 0.0492(12) Uani 1 1 d . . . . .
H35A H 0.1123 -0.2207 -0.1582 0.059 Uiso 1 1 calc R . . . .
H35B H 0.1475 -0.2202 -0.1898 0.059 Uiso 1 1 calc R . . . .
C36 C 0.17187(17) -0.2877(3) -0.1098(2) 0.0444(11) Uani 1 1 d . . . . .
H36A H 0.2031 -0.2870 -0.1084 0.053 Uiso 1 1 calc R . . . .
H36B H 0.1586 -0.3473 -0.1251 0.053 Uiso 1 1 calc R . . . .
C37 C 0.17258(17) -0.2746(3) -0.0470(2) 0.0446(11) Uani 1 1 d . . . . .
H37A H 0.1419 -0.2835 -0.0475 0.054 Uiso 1 1 calc R . . . .
H37B H 0.1927 -0.3201 -0.0205 0.054 Uiso 1 1 calc R . . . .
C38 C 0.18939(15) -0.1786(3) -0.02428(17) 0.0358(9) Uani 1 1 d . . . . .
H38A H 0.2205 -0.1703 -0.0226 0.043 Uiso 1 1 calc R . . . .
H38B H 0.1899 -0.1711 0.0158 0.043 Uiso 1 1 calc R . . . .
C39 C 0.22140(12) 0.0582(3) -0.01388(15) 0.0258(8) Uani 1 1 d . . . . .
H39 H 0.2205 0.1200 0.0021 0.031 Uiso 1 1 calc R . . . .
C40 C 0.23575(14) 0.0730(4) -0.06732(18) 0.0460(12) Uani 1 1 d . . . . .
H40A H 0.2393 0.0137 -0.0836 0.055 Uiso 1 1 calc R . . . .
H40B H 0.2119 0.1069 -0.0984 0.055 Uiso 1 1 calc R . . . .
C41 C 0.28118(15) 0.1266(4) -0.0485(2) 0.0545(13) Uani 1 1 d . . . . .
H41A H 0.2901 0.1328 -0.0826 0.065 Uiso 1 1 calc R . . . .
H41B H 0.2769 0.1881 -0.0356 0.065 Uiso 1 1 calc R . . . .
C42 C 0.31913(13) 0.0778(3) 0.00196(18) 0.0372(9) Uani 1 1 d . . . . .
H42A H 0.3468 0.1151 0.0148 0.045 Uiso 1 1 calc R . . . .
H42B H 0.3259 0.0193 -0.0123 0.045 Uiso 1 1 calc R . . . .
C44 C 0.30486(13) 0.0612(3) 0.05468(17) 0.0385(10) Uani 1 1 d . . . . .
H44A H 0.3013 0.1200 0.0716 0.046 Uiso 1 1 calc R . . . .
H44B H 0.3288 0.0268 0.0854 0.046 Uiso 1 1 calc R . . . .
C45 C 0.25972(13) 0.0076(3) 0.03536(18) 0.0370(10) Uani 1 1 d . . . . .
H45A H 0.2639 -0.0529 0.0211 0.044 Uiso 1 1 calc R . . . .
H45B H 0.2511 -0.0009 0.0695 0.044 Uiso 1 1 calc R . . . .
C46 C 0.12753(12) 0.0839(3) -0.09367(15) 0.0276(8) Uani 1 1 d . . . . .
H46 H 0.1405 0.0792 -0.1245 0.033 Uiso 1 1 calc R . . . .
C47 C 0.07714(13) 0.0527(3) -0.12312(17) 0.0355(9) Uani 1 1 d . . . . .
H47A H 0.0759 -0.0113 -0.1354 0.043 Uiso 1 1 calc R . . . .
H47B H 0.0624 0.0575 -0.0946 0.043 Uiso 1 1 calc R . . . .
C48 C 0.05184(15) 0.1131(4) -0.17753(19) 0.0473(12) Uani 1 1 d . . . . .
H48A H 0.0655 0.1048 -0.2070 0.057 Uiso 1 1 calc R . . . .
H48B H 0.0199 0.0939 -0.1954 0.057 Uiso 1 1 calc R . . . .
C49 C 0.05405(15) 0.2140(4) -0.1606(2) 0.0509(12) Uani 1 1 d . . . . .
H49A H 0.0381 0.2233 -0.1337 0.061 Uiso 1 1 calc R . . . .
H49B H 0.0387 0.2507 -0.1962 0.061 Uiso 1 1 calc R . . . .
C50 C 0.10365(14) 0.2458(3) -0.13037(19) 0.0430(10) Uani 1 1 d . . . . .
H50A H 0.1042 0.3094 -0.1177 0.052 Uiso 1 1 calc R . . . .
H50B H 0.1186 0.2430 -0.1588 0.052 Uiso 1 1 calc R . . . .
C51 C 0.13008(13) 0.1859(3) -0.07628(17) 0.0327(9) Uani 1 1 d . . . . .
H51A H 0.1173 0.1941 -0.0459 0.039 Uiso 1 1 calc R . . . .
H51B H 0.1620 0.2053 -0.0596 0.039 Uiso 1 1 calc R . . . .
C16B C 0.0668(13) 0.393(3) 0.0227(15) 0.083(6) Uani 0.39(2) 1 d . . P B 1
H16B H 0.0845 0.4449 0.0248 0.100 Uiso 0.39(2) 1 calc R . P B 1
C15B C 0.0041(7) 0.2918(14) 0.0165(10) 0.056(4) Uani 0.39(2) 1 d . . P B 1
H15B H -0.0230 0.2649 0.0154 0.067 Uiso 0.39(2) 1 calc R . P B 1
C17B C 0.0157(7) 0.3871(13) 0.0173(12) 0.083(6) Uani 0.39(2) 1 d . . P B 1
H17B H -0.0036 0.4367 0.0150 0.100 Uiso 0.39(2) 1 calc R . P B 1
O1B O 0.0788(15) 0.305(4) 0.0234(13) 0.048(4) Uani 0.39(2) 1 d . . P B 1
C16A C 0.0599(8) 0.3964(18) 0.0113(11) 0.088(4) Uani 0.61(2) 1 d . . P B 2
H16A H 0.0743 0.4536 0.0164 0.105 Uiso 0.61(2) 1 calc R . P B 2
C15A C 0.0826(15) 0.311(4) 0.0361(12) 0.048(4) Uani 0.61(2) 1 d . . P B 2
H15A H 0.1135 0.3008 0.0589 0.057 Uiso 0.61(2) 1 calc R . P B 2
C17A C 0.0185(4) 0.3826(9) -0.0177(9) 0.088(4) Uani 0.61(2) 1 d . . P B 2
H17A H -0.0027 0.4277 -0.0381 0.105 Uiso 0.61(2) 1 calc R . P B 2
O1A O 0.0083(3) 0.2886(7) -0.0154(6) 0.090(4) Uani 0.61(2) 1 d . . P B 2
N1 N 0.09860(10) 0.0127(2) 0.15473(13) 0.0283(7) Uani 1 1 d . . . . .
N2 N 0.06791(11) 0.1123(2) 0.08385(14) 0.0334(7) Uani 1 1 d . . . . .
Cl1 Cl 0.18177(3) 0.14228(6) 0.09172(4) 0.0278(2) Uani 1 1 d . . . . .
Cl2 Cl 0.07107(3) -0.08498(7) -0.00820(4) 0.0348(2) Uani 1 1 d . . . . .
P1 P 0.16331(3) 0.00896(6) -0.03099(4) 0.0225(2) Uani 1 1 d . . . . .
Cl6 Cl 0.0021(9) 0.1846(6) 0.2575(10) 0.111(4) Uiso 0.178(3) 1 d D . P C -1
C1R C 0.0168(4) 0.2772(8) 0.2334(6) 0.006(3) Uiso 0.178(3) 1 d D . P C -1
H1RA H 0.0302 0.3200 0.2663 0.007 Uiso 0.178(3) 1 calc R . P C -1
H1RB H 0.0397 0.2631 0.2170 0.007 Uiso 0.178(3) 1 calc R . P C -1
Cl5 Cl -0.0270(5) 0.3236(10) 0.1831(6) 0.129(5) Uiso 0.178(3) 1 d D . P C -1
Cl3 Cl -0.0444(8) 0.3386(14) 0.0833(10) 0.328(11) Uiso 0.322(3) 1 d D . P C 2
Cl4 Cl -0.0165(7) 0.4617(16) 0.1532(9) 0.342(11) Uiso 0.322(3) 1 d D . P C 2
C2R C -0.0591(5) 0.4267(11) 0.1020(7) 0.052(4) Uiso 0.322(3) 1 d D . P C 2
H2RA H -0.0841 0.4165 0.1154 0.062 Uiso 0.322(3) 1 calc R . P C 2
H2RB H -0.0689 0.4705 0.0692 0.062 Uiso 0.322(3) 1 calc R . P C 2

loop_
_atom_site_aniso_label
_atom_site_aniso_U_11
_atom_site_aniso_U_22
_atom_site_aniso_U_33
_atom_site_aniso_U_23
_atom_site_aniso_U_13
_atom_site_aniso_U_12
C1 0.0225(17) 0.038(2) 0.0230(17) -0.0025(15) 0.0104(14) -0.0027(15)
C2 0.044(2) 0.054(3) 0.033(2) -0.0003(19) 0.0276(19) 0.009(2)
C3 0.030(2) 0.062(3) 0.030(2) -0.0048(19) 0.0181(17) 0.0078(19)
C4 0.0299(19) 0.040(2) 0.0213(17) -0.0005(15) 0.0176(15) -0.0021(16)
C5 0.035(2) 0.040(2) 0.0198(17) -0.0066(16) 0.0192(15) -0.0068(17)
C6 0.031(2) 0.050(2) 0.0175(17) 0.0005(16) 0.0127(15) -0.0002(18)
C7 0.038(2) 0.045(2) 0.0256(19) 0.0063(17) 0.0209(17) 0.0005(18)
C8 0.042(2) 0.041(2) 0.035(2) 0.0025(18) 0.0235(19) -0.0112(19)
C9 0.0295(19) 0.046(2) 0.0272(19) -0.0042(17) 0.0181(16) -0.0107(17)
C10 0.041(2) 0.041(2) 0.0252(19) -0.0097(17) 0.0152(17) -0.0065(18)
C11 0.055(3) 0.054(3) 0.041(2) 0.014(2) 0.028(2) 0.005(2)
C12 0.032(2) 0.061(3) 0.042(2) -0.003(2) 0.0150(19) -0.012(2)
C13 0.038(2) 0.050(3) 0.032(2) 0.0082(18) 0.0191(18) 0.0128(19)
C14 0.046(3) 0.054(3) 0.042(3) 0.006(2) 0.011(2) 0.007(2)
Ru1 0.01991(15) 0.03421(18) 0.01833(15) 0.00045(12) 0.01073(11) 0.00018(12)
C18A 0.032(3) 0.026(3) 0.024(3) -0.0026(17) 0.024(3) -0.005(2)
C19A 0.028(2) 0.026(3) 0.019(2) 0.0013(19) 0.0144(19) 0.002(2)
C20A 0.027(2) 0.032(2) 0.0210(19) 0.0003(17) 0.0155(17) 0.0001(19)
C26A 0.030(3) 0.025(3) 0.024(2) -0.003(2) 0.0165(19) -0.002(2)
C25A 0.022(2) 0.034(3) 0.023(2) 0.0001(18) 0.0116(19) 0.0053(18)
C21A 0.036(2) 0.032(2) 0.037(3) 0.005(2) 0.015(2) 0.0084(19)
C22A 0.050(5) 0.029(4) 0.049(4) 0.003(3) 0.021(4) 0.001(3)
C23A 0.044(3) 0.028(3) 0.046(3) -0.005(3) 0.015(3) -0.006(3)
C24A 0.033(2) 0.033(3) 0.035(2) -0.003(2) 0.013(2) -0.0029(19)
C27A 0.028(3) 0.037(4) 0.019(3) 0.003(2) 0.010(3) 0.000(3)
C28A 0.034(3) 0.046(3) 0.030(2) 0.006(2) 0.0110(19) -0.004(2)
C29A 0.038(3) 0.070(4) 0.049(3) 0.017(3) 0.008(2) -0.016(3)
C30A 0.035(3) 0.088(5) 0.050(3) 0.028(3) -0.004(2) -0.014(3)
C31A 0.040(3) 0.078(4) 0.038(3) 0.032(3) 0.003(2) -0.002(3)
C32A 0.034(3) 0.049(3) 0.030(3) 0.014(2) 0.012(2) -0.002(2)
C21B 0.035(12) 0.031(11) 0.027(11) 0.011(9) 0.020(10) 0.009(9)
C22B 0.034(14) 0.041(18) 0.02(2) 0.006(12) 0.008(16) 0.005(14)
C23B 0.045(16) 0.044(15) 0.018(12) -0.002(12) 0.009(11) -0.013(13)
C27B 0.023(14) 0.037(13) 0.027(15) 0.007(14) 0.008(13) 0.002(10)
C28B 0.023(11) 0.035(10) 0.072(17) 0.012(13) 0.024(13) 0.004(10)
C29B 0.038(11) 0.035(11) 0.072(18) 0.023(13) 0.027(13) 0.004(9)
C30B 0.059(13) 0.042(12) 0.052(16) 0.016(13) 0.027(14) 0.017(10)
C31B 0.048(11) 0.056(13) 0.026(12) 0.008(12) 0.018(11) 0.028(11)
C32B 0.029(12) 0.065(16) 0.018(12) 0.000(16) 0.009(12) 0.016(11)
C33 0.0269(18) 0.034(2) 0.0258(18) -0.0051(15) 0.0150(15) -0.0033(15)
C34 0.056(3) 0.045(2) 0.028(2) -0.0032(18) 0.023(2) 0.000(2)
C35 0.060(3) 0.053(3) 0.037(2) -0.017(2) 0.021(2) -0.005(2)
C36 0.057(3) 0.038(2) 0.049(3) -0.012(2) 0.033(2) -0.006(2)
C37 0.059(3) 0.037(2) 0.053(3) 0.000(2) 0.038(2) 0.004(2)
C38 0.044(2) 0.038(2) 0.031(2) -0.0021(17) 0.0204(18) 0.0057(18)
C39 0.0268(18) 0.0296(19) 0.0248(17) 0.0008(15) 0.0140(15) -0.0022(15)
C40 0.030(2) 0.083(4) 0.026(2) 0.014(2) 0.0126(17) -0.009(2)
C41 0.036(2) 0.083(4) 0.046(3) 0.021(3) 0.018(2) -0.015(2)
C42 0.0250(19) 0.051(3) 0.040(2) -0.0018(19) 0.0166(17) -0.0108(18)
C44 0.028(2) 0.060(3) 0.028(2) 0.0024(19) 0.0118(16) -0.0037(19)
C45 0.0254(19) 0.056(3) 0.030(2) 0.0151(18) 0.0118(16) -0.0005(18)
C46 0.0244(18) 0.040(2) 0.0184(16) 0.0026(15) 0.0081(14) 0.0008(16)
C47 0.030(2) 0.050(3) 0.0251(19) 0.0025(18) 0.0083(16) -0.0023(18)
C48 0.032(2) 0.075(3) 0.028(2) 0.011(2) 0.0035(17) -0.007(2)
C49 0.031(2) 0.067(3) 0.046(3) 0.025(2) 0.0054(19) 0.008(2)
C50 0.034(2) 0.054(3) 0.041(2) 0.017(2) 0.0141(19) 0.007(2)
C51 0.0279(19) 0.038(2) 0.031(2) 0.0056(17) 0.0100(16) 0.0048(16)
C16B 0.093(12) 0.051(8) 0.114(14) 0.020(8) 0.049(11) 0.032(8)
C15B 0.048(8) 0.048(8) 0.069(12) 0.002(9) 0.019(9) 0.019(6)
C17B 0.093(12) 0.051(8) 0.114(14) 0.020(8) 0.049(11) 0.032(8)
O1B 0.048(6) 0.055(6) 0.039(10) 0.001(10) 0.016(8) 0.003(5)
C16A 0.066(5) 0.060(6) 0.119(10) 0.029(5) 0.015(5) 0.007(5)
C15A 0.048(6) 0.055(6) 0.039(10) 0.001(10) 0.016(8) 0.003(5)
C17A 0.066(5) 0.060(6) 0.119(10) 0.029(5) 0.015(5) 0.007(5)
O1A 0.058(5) 0.063(5) 0.111(10) 0.015(6) -0.012(6) 0.009(4)
N1 0.0259(15) 0.0388(18) 0.0241(15) -0.0005(13) 0.0137(13) 0.0026(13)
N2 0.0321(17) 0.047(2) 0.0275(16) 0.0036(15) 0.0185(14) 0.0099(15)
Cl1 0.0325(5) 0.0273(5) 0.0270(4) -0.0013(3) 0.0151(4) -0.0009(4)
Cl2 0.0248(4) 0.0541(6) 0.0260(4) -0.0009(4) 0.0102(4) -0.0100(4)
P1 0.0209(4) 0.0311(5) 0.0181(4) -0.0004(4) 0.0103(3) -0.0005(4)

loop_
_atom_type_symbol
_atom_type_description
_atom_type_scat_dispersion_real
_atom_type_scat_dispersion_imag
_atom_type_scat_source
C C 0.0033 0.0016 'International Tables Vol C Tables 4.2.6.8 and 6.1.1.4'
H H 0.0000 0.0000 'International Tables Vol C Tables 4.2.6.8 and 6.1.1.4'
N N 0.0061 0.0033 'International Tables Vol C Tables 4.2.6.8 and 6.1.1.4'
O O 0.0106 0.0060 'International Tables Vol C Tables 4.2.6.8 and 6.1.1.4'
Cl Cl 0.1484 0.1585 'International Tables Vol C Tables 4.2.6.8 and 6.1.1.4'
Ru Ru -1.2594 0.8363 'International Tables Vol C Tables 4.2.6.8 and 6.1.1.4'
P P 0.1023 0.0942 'International Tables Vol C Tables 4.2.6.8 and 6.1.1.4'

loop_
_geom_angle_atom_site_label_1
_geom_angle_atom_site_label_2
_geom_angle_atom_site_label_3
_geom_angle
N1 C1 Ru1 132.7(3)
N2 C1 Ru1 118.7(3)
N2 C1 N1 108.5(3)
H2A C2 H2B 109.1
C3 C2 H2A 111.2
C3 C2 H2B 111.2
N1 C2 H2A 111.2
N1 C2 H2B 111.2
N1 C2 C3 102.8(3)
C2 C3 H3A 111.4
C2 C3 H3B 111.4
H3A C3 H3B 109.3
N2 C3 C2 101.8(3)
N2 C3 H3A 111.4
N2 C3 H3B 111.4
C5 C4 C9 121.5(4)
C5 C4 N1 119.9(3)
C9 C4 N1 118.5(3)
C4 C5 C10 121.0(4)
C6 C5 C4 118.1(4)
C6 C5 C10 120.9(3)
C5 C6 H6 119.0
C5 C6 C7 122.0(4)
C7 C6 H6 119.0
C6 C7 C11 121.1(4)
C8 C7 C6 117.9(4)
C8 C7 C11 121.0(4)
C7 C8 H8 118.8
C9 C8 C7 122.3(4)
C9 C8 H8 118.8
C4 C9 C12 120.4(4)
C8 C9 C4 118.1(4)
C8 C9 C12 121.5(4)
C5 C10 H10A 109.5
C5 C10 H10B 109.5
C5 C10 H10C 109.5
H10A C10 H10B 109.5
H10A C10 H10C 109.5
H10B C10 H10C 109.5
C7 C11 H11A 109.5
C7 C11 H11B 109.5
C7 C11 H11C 109.5
H11A C11 H11B 109.5
H11A C11 H11C 109.5
H11B C11 H11C 109.5
C9 C12 H12A 109.5
C9 C12 H12B 109.5
C9 C12 H12C 109.5
H12A C12 H12B 109.5
H12A C12 H12C 109.5
H12B C12 H12C 109.5
H13A C13 H13B 107.6
C14 C13 H13A 108.6
C14 C13 H13B 108.6
N2 C13 H13A 108.6
N2 C13 H13B 108.6
N2 C13 C14 114.5(4)
C13 C14 C15B 117.6(10)
O1B C14 C13 129(2)
O1B C14 C15B 113(2)
C15A C14 C13 128(2)
O1A C14 C13 121.2(6)
O1A C14 C15A 110(2)
C1 Ru1 Cl1 87.21(11)
C1 Ru1 Cl2 87.49(10)
C1 Ru1 P1 160.30(11)
C18A Ru1 C1 100.3(3)
C18A Ru1 Cl1 97.2(3)
C18A Ru1 Cl2 102.3(3)
C18A Ru1 P1 99.3(3)
C18B Ru1 C1 95(2)
C18B Ru1 Cl1 102.4(10)
C18B Ru1 Cl2 96.8(10)
C18B Ru1 P1 105(2)
Cl1 Ru1 Cl2 160.39(4)
Cl1 Ru1 P1 88.87(3)
Cl2 Ru1 P1 89.79(3)
C19A C18A Ru1 123.6(5)
C19A C18A C25A 102.8(4)
C25A C18A Ru1 133.6(6)
C18A C19A H19A 124.0
C20A C19A C18A 111.9(5)
C20A C19A H19A 124.0
C19A C20A C26A 108.0(4)
C19A C20A C27A 124.8(5)
C27A C20A C26A 127.2(4)
C25A C26A C20A 108.1(4)
C21A C26A C20A 129.7(4)
C21A C26A C25A 122.1(5)
C26A C25A C18A 109.1(5)
C24A C25A C18A 131.7(5)
C24A C25A C26A 119.0(5)
C19B C18B Ru1 116.2(18)
C19B C18B C25B 106.5(15)
C25B C18B Ru1 135(2)
C18B C19B H19B 125.2
C20B C19B C18B 109.5(16)
C20B C19B H19B 125.2
C19B C20B C26B 107.9(16)
C19B C20B C27B 121(2)
C27B C20B C26B 131(2)
C25B C26B C20B 109.9(15)
C21B C26B C20B 130(2)
C21B C26B C25B 120(2)
C26B C25B C18B 105.6(15)
C24B C25B C18B 129(2)
C24B C25B C26B 125(2)
C26A C21A H21A 120.8
C26A C21A C22A 118.4(5)
C22A C21A H21A 120.8
C21A C22A H22A 119.9
C23A C22A C21A 120.3(6)
C23A C22A H22A 119.9
C22A C23A H23A 119.6
C22A C23A C24A 120.8(6)
C24A C23A H23A 119.6
C25A C24A C23A 119.3(5)
C25A C24A H24A 120.3
C23A C24A H24A 120.3
C28A C27A C20A 120.3(5)
C28A C27A C32A 117.6(6)
C32A C27A C20A 122.1(6)
C27A C28A H28A 119.1
C29A C28A C27A 121.7(5)
C29A C28A H28A 119.1
C28A C29A H29A 120.3
C28A C29A C30A 119.5(5)
C30A C29A H29A 120.3
C29A C30A H30A 119.8
C31A C30A C29A 120.4(5)
C31A C30A H30A 119.8
C30A C31A H31A 119.9
C30A C31A C32A 120.1(5)
C32A C31A H31A 119.9
C27A C32A H32A 119.6
C31A C32A C27A 120.7(6)
C31A C32A H32A 119.6
C26B C21B H21B 119.4
C26B C21B C22B 121(3)
C22B C21B H21B 119.4
C21B C22B H22B 121.9
C21B C22B C23B 116(4)
C23B C22B H22B 121.9
C22B C23B H23B 118.1
C24B C23B C22B 124(3)
C24B C23B H23B 118.1
C25B C24B C23B 114(3)
C25B C24B H24B 123.0
C23B C24B H24B 123.0
C28B C27B C20B 122(3)
C32B C27B C20B 120(4)
C32B C27B C28B 118(4)
C27B C28B H28B 119.1
C29B C28B C27B 122(3)
C29B C28B H28B 119.1
C28B C29B H29B 119.1
C28B C29B C30B 122(3)
C30B C29B H29B 119.1
C29B C30B H30B 121.6
C31B C30B C29B 117(3)
C31B C30B H30B 121.6
C30B C31B H31B 119.4
C30B C31B C32B 121(3)
C32B C31B H31B 119.4
C27B C32B C31B 120(4)
C27B C32B H32B 120.0
C31B C32B H32B 120.0
C34 C33 H33 104.4
C34 C33 P1 119.8(3)
C38 C33 H33 104.4
C38 C33 C34 108.5(3)
C38 C33 P1 113.6(3)
P1 C33 H33 104.4
C33 C34 H34A 109.8
C33 C34 H34B 109.8
H34A C34 H34B 108.2
C35 C34 C33 109.4(4)
C35 C34 H34A 109.8
C35 C34 H34B 109.8
C34 C35 H35A 109.0
C34 C35 H35B 109.0
H35A C35 H35B 107.8
C36 C35 C34 113.0(4)
C36 C35 H35A 109.0
C36 C35 H35B 109.0
C35 C36 H36A 109.3
C35 C36 H36B 109.3
C35 C36 C37 111.6(4)
H36A C36 H36B 108.0
C37 C36 H36A 109.3
C37 C36 H36B 109.3
C36 C37 H37A 109.6
C36 C37 H37B 109.6
H37A C37 H37B 108.1
C38 C37 C36 110.4(4)
C38 C37 H37A 109.6
C38 C37 H37B 109.6
C33 C38 H38A 109.6
C33 C38 H38B 109.6
C37 C38 C33 110.1(3)
C37 C38 H38A 109.6
C37 C38 H38B 109.6
H38A C38 H38B 108.2
C40 C39 H39 105.4
C40 C39 P1 116.4(3)
C45 C39 H39 105.4
C45 C39 C40 109.1(3)
C45 C39 P1 114.1(3)
P1 C39 H39 105.4
C39 C40 H40A 109.4
C39 C40 H40B 109.4
H40A C40 H40B 108.0
C41 C40 C39 111.0(4)
C41 C40 H40A 109.4
C41 C40 H40B 109.4
C40 C41 H41A 109.4
C40 C41 H41B 109.4
H41A C41 H41B 108.0
C42 C41 C40 111.1(4)
C42 C41 H41A 109.4
C42 C41 H41B 109.4
C41 C42 H42A 109.5
C41 C42 H42B 109.5
C41 C42 C44 110.8(3)
H42A C42 H42B 108.1
C44 C42 H42A 109.5
C44 C42 H42B 109.5
C42 C44 H44A 109.4
C42 C44 H44B 109.4
C42 C44 C45 111.1(3)
H44A C44 H44B 108.0
C45 C44 H44A 109.4
C45 C44 H44B 109.4
C39 C45 C44 111.2(3)
C39 C45 H45A 109.4
C39 C45 H45B 109.4
C44 C45 H45A 109.4
C44 C45 H45B 109.4
H45A C45 H45B 108.0
C47 C46 H46 106.4
C47 C46 P1 113.8(3)
C51 C46 H46 106.4
C51 C46 C47 110.4(3)
C51 C46 P1 112.9(2)
P1 C46 H46 106.4
C46 C47 H47A 109.7
C46 C47 H47B 109.7
H47A C47 H47B 108.2
C48 C47 C46 109.7(3)
C48 C47 H47A 109.7
C48 C47 H47B 109.7
C47 C48 H48A 109.3
C47 C48 H48B 109.3
H48A C48 H48B 108.0
C49 C48 C47 111.5(4)
C49 C48 H48A 109.3
C49 C48 H48B 109.3
C48 C49 H49A 109.5
C48 C49 H49B 109.5
C48 C49 C50 110.8(4)
H49A C49 H49B 108.1
C50 C49 H49A 109.5
C50 C49 H49B 109.5
C49 C50 H50A 109.3
C49 C50 H50B 109.3
C49 C50 C51 111.4(4)
H50A C50 H50B 108.0
C51 C50 H50A 109.3
C51 C50 H50B 109.3
C46 C51 H51A 109.4
C46 C51 H51B 109.4
C50 C51 C46 111.1(3)
C50 C51 H51A 109.4
C50 C51 H51B 109.4
H51A C51 H51B 108.0
C17B C16B H16B 128.4
O1B C16B H16B 128.4
O1B C16B C17B 103(4)
C14 C15B H15B 129.3
C17B C15B C14 101.4(16)
C17B C15B H15B 129.3
C16B C17B H17B 126.3
C15B C17B C16B 107.4(19)
C15B C17B H17B 126.3
C14 O1B C16B 115(4)
C15A C16A H16A 125.0
C17A C16A H16A 125.0
C17A C16A C15A 110(3)
C14 C15A C16A 103(3)
C14 C15A H15A 128.4
C16A C15A H15A 128.4
C16A C17A H17A 125.0
C16A C17A O1A 110.0(14)
O1A C17A H17A 125.0
C14 O1A C17A 107.0(9)
C1 N1 C2 111.9(3)
C1 N1 C4 129.4(3)
C4 N1 C2 118.7(3)
C1 N2 C3 113.5(3)
C1 N2 C13 123.3(3)
C13 N2 C3 119.8(3)
C33 P1 Ru1 111.33(12)
C33 P1 C39 111.35(17)
C33 P1 C46 103.65(17)
C39 P1 Ru1 116.36(11)
C39 P1 C46 101.34(16)
C46 P1 Ru1 111.67(12)
Cl6 C1R H1RA 109.6
Cl6 C1R H1RB 109.6
H1RA C1R H1RB 108.1
Cl5 C1R Cl6 110.3(12)
Cl5 C1R H1RA 109.6
Cl5 C1R H1RB 109.6
C2R Cl3 Cl4 38.2(8)
C2R Cl4 Cl3 37.0(8)
Cl3 C2R Cl4 104.8(14)
Cl3 C2R H2RA 110.8
Cl3 C2R H2RB 110.8
Cl4 C2R H2RA 110.8
Cl4 C2R H2RB 110.8
H2RA C2R H2RB 108.9

loop_
_geom_bond_atom_site_label_1
_geom_bond_atom_site_label_2
_geom_bond_distance
C1 Ru1 2.063(4)
C1 N1 1.341(5)
C1 N2 1.330(5)
C2 H2A 0.9700
C2 H2B 0.9700
C2 C3 1.520(6)
C2 N1 1.481(5)
C3 H3A 0.9700
C3 H3B 0.9700
C3 N2 1.469(5)
C4 C5 1.397(5)
C4 C9 1.403(6)
C4 N1 1.434(5)
C5 C6 1.391(6)
C5 C10 1.503(6)
C6 H6 0.9300
C6 C7 1.395(6)
C7 C8 1.394(6)
C7 C11 1.500(6)
C8 H8 0.9300
C8 C9 1.383(6)
C9 C12 1.505(5)
C10 H10A 0.9600
C10 H10B 0.9600
C10 H10C 0.9600
C11 H11A 0.9600
C11 H11B 0.9600
C11 H11C 0.9600
C12 H12A 0.9600
C12 H12B 0.9600
C12 H12C 0.9600
C13 H13A 0.9700
C13 H13B 0.9700
C13 C14 1.462(7)
C13 N2 1.453(5)
C14 C15B 1.487(19)
C14 O1B 1.27(6)
C14 C15A 1.39(5)
C14 O1A 1.323(10)
Ru1 C18A 1.862(5)
Ru1 C18B 1.813(16)
Ru1 Cl1 2.4006(9)
Ru1 Cl2 2.4058(9)
Ru1 P1 2.4577(9)
C18A C19A 1.487(9)
C18A C25A 1.519(7)
C19A H19A 0.9300
C19A C20A 1.359(6)
C20A C26A 1.496(7)
C20A C27A 1.471(9)
C26A C25A 1.396(6)
C26A C21A 1.376(7)
C25A C24A 1.383(6)
C18B C19B 1.48(2)
C18B C25B 1.49(2)
C19B H19B 0.9300
C19B C20B 1.338(18)
C20B C26B 1.501(18)
C20B C27B 1.45(4)
C26B C25B 1.389(18)
C26B C21B 1.345(18)
C25B C24B 1.36(3)
C21A H21A 0.9300
C21A C22A 1.392(8)
C22A H22A 0.9300
C22A C23A 1.381(9)
C23A H23A 0.9300
C23A C24A 1.394(7)
C24A H24A 0.9300
C27A C28A 1.398(9)
C27A C32A 1.403(7)
C28A H28A 0.9300
C28A C29A 1.379(7)
C29A H29A 0.9300
C29A C30A 1.383(8)
C30A H30A 0.9300
C30A C31A 1.379(8)
C31A H31A 0.9300
C31A C32A 1.385(7)
C32A H32A 0.9300
C21B H21B 0.9300
C21B C22B 1.37(5)
C22B H22B 0.9300
C22B C23B 1.46(5)
C23B H23B 0.9300
C23B C24B 1.38(4)
C24B H24B 0.9300
C27B C28B 1.39(4)
C27B C32B 1.39(5)
C28B H28B 0.9300
C28B C29B 1.33(4)
C29B H29B 0.9300
C29B C30B 1.43(4)
C30B H30B 0.9300
C30B C31B 1.36(5)
C31B H31B 0.9300
C31B C32B 1.42(6)
C32B H32B 0.9300
C33 H33 0.9800
C33 C34 1.534(5)
C33 C38 1.528(5)
C33 P1 1.845(4)
C34 H34A 0.9700
C34 H34B 0.9700
C34 C35 1.529(6)
C35 H35A 0.9700
C35 H35B 0.9700
C35 C36 1.506(7)
C36 H36A 0.9700
C36 H36B 0.9700
C36 C37 1.522(6)
C37 H37A 0.9700
C37 H37B 0.9700
C37 C38 1.516(6)
C38 H38A 0.9700
C38 H38B 0.9700
C39 H39 0.9800
C39 C40 1.537(5)
C39 C45 1.523(5)
C39 P1 1.856(4)
C40 H40A 0.9700
C40 H40B 0.9700
C40 C41 1.536(6)
C41 H41A 0.9700
C41 H41B 0.9700
C41 C42 1.520(6)
C42 H42A 0.9700
C42 H42B 0.9700
C42 C44 1.523(5)
C44 H44A 0.9700
C44 H44B 0.9700
C44 C45 1.528(5)
C45 H45A 0.9700
C45 H45B 0.9700
C46 H46 0.9800
C46 C47 1.538(5)
C46 C51 1.532(5)
C46 P1 1.857(4)
C47 H47A 0.9700
C47 H47B 0.9700
C47 C48 1.529(6)
C48 H48A 0.9700
C48 H48B 0.9700
C48 C49 1.515(7)
C49 H49A 0.9700
C49 H49B 0.9700
C49 C50 1.521(6)
C50 H50A 0.9700
C50 H50B 0.9700
C50 C51 1.526(5)
C51 H51A 0.9700
C51 H51B 0.9700
C16B H16B 0.9300
C16B C17B 1.57(5)
C16B O1B 1.32(6)
C15B H15B 0.9300
C15B C17B 1.43(3)
C17B H17B 0.9300
C16A H16A 0.9300
C16A C15A 1.44(5)
C16A C17A 1.24(2)
C15A H15A 0.9300
C17A H17A 0.9300
C17A O1A 1.407(15)
Cl6 C1R 1.599(2)
C1R H1RA 0.9700
C1R H1RB 0.9700
C1R Cl5 1.598(14)
Cl3 Cl4 2.38(2)
Cl3 C2R 1.485(16)
Cl4 C2R 1.525(16)
C2R H2RA 0.9700
C2R H2RB 0.9700

loop_
_geom_torsion_atom_site_label_1
_geom_torsion_atom_site_label_2
_geom_torsion_atom_site_label_3
_geom_torsion_atom_site_label_4
_geom_torsion
C1 Ru1 C18A C19A -91.7(7)
C1 Ru1 C18A C25A 87.5(8)
C1 Ru1 C18B C19B 92(4)
C1 Ru1 C18B C25B -105(6)
C2 C3 N2 C1 10.7(5)
C2 C3 N2 C13 170.7(4)
C3 C2 N1 C1 10.1(5)
C3 C2 N1 C4 -169.7(3)
C4 C5 C6 C7 -1.0(5)
C5 C4 C9 C8 -1.4(5)
C5 C4 C9 C12 -179.2(3)
C5 C4 N1 C1 91.8(5)
C5 C4 N1 C2 -88.5(4)
C5 C6 C7 C8 -0.4(5)
C5 C6 C7 C11 178.0(3)
C6 C7 C8 C9 0.9(6)
C7 C8 C9 C4 0.0(6)
C7 C8 C9 C12 177.8(4)
C9 C4 C5 C6 1.9(5)
C9 C4 C5 C10 -179.3(3)
C9 C4 N1 C1 -92.3(5)
C9 C4 N1 C2 87.4(4)
C10 C5 C6 C7 -179.8(3)
C11 C7 C8 C9 -177.5(4)
C13 C14 C15B C17B 174.6(10)
C13 C14 O1B C16B -173.2(15)
C13 C14 C15A C16A 171.2(11)
C13 C14 O1A C17A -171.7(9)
C14 C13 N2 C1 -137.4(4)
C14 C13 N2 C3 64.7(5)
C14 C15B C17B C16B -3.1(15)
Ru1 C1 N1 C2 173.6(3)
Ru1 C1 N1 C4 -6.6(6)
Ru1 C1 N2 C3 177.4(3)
Ru1 C1 N2 C13 18.2(5)
Ru1 C18A C19A C20A -178.3(5)
Ru1 C18A C25A C26A 177.6(7)
Ru1 C18A C25A C24A 1.9(12)
Ru1 C18B C19B C20B 175(3)
Ru1 C18B C25B C26B -171(5)
Ru1 C18B C25B C24B 20(9)
C18A Ru1 C18B C19B -131(19)
C18A Ru1 C18B C25B 31(10)
C18A C19A C20A C26A -0.7(6)
C18A C19A C20A C27A -179.7(6)
C18A C25A C24A C23A 175.7(6)
C19A C18A C25A C26A -3.1(7)
C19A C18A C25A C24A -178.8(5)
C19A C20A C26A C25A -1.4(5)
C19A C20A C26A C21A 175.4(5)
C19A C20A C27A C28A -32.4(9)
C19A C20A C27A C32A 146.8(6)
C20A C26A C25A C18A 2.8(6)
C20A C26A C25A C24A 179.1(4)
C20A C26A C21A C22A -179.0(5)
C20A C27A C28A C29A 178.9(6)
C20A C27A C32A C31A -179.2(6)
C26A C20A C27A C28A 148.8(6)
C26A C20A C27A C32A -32.0(9)
C26A C25A C24A C23A 0.4(7)
C26A C21A C22A C23A 0.8(10)
C25A C18A C19A C20A 2.3(7)
C25A C26A C21A C22A -2.7(8)
C18B Ru1 C18A C19A -136(16)
C18B Ru1 C18A C25A 43(15)
C18B C19B C20B C26B -4(4)
C18B C19B C20B C27B 177(4)
C18B C25B C24B C23B 170(4)
C19B C18B C25B C26B -8(5)
C19B C18B C25B C24B -177(3)
C19B C20B C26B C25B -1(4)
C19B C20B C26B C21B 174(3)
C19B C20B C27B C28B -32(5)
C19B C20B C27B C32B 145(4)
C20B C26B C25B C18B 5(4)
C20B C26B C25B C24B 175(3)
C20B C26B C21B C22B -175(3)
C20B C27B C28B C29B -178(3)
C20B C27B C32B C31B 180(3)
C26B C20B C27B C28B 149(3)
C26B C20B C27B C32B -33(6)
C26B C25B C24B C23B 3(5)
C26B C21B C22B C23B 0(5)
C25B C18B C19B C20B 7(5)
C25B C26B C21B C22B 0(5)
C21A C26A C25A C18A -174.2(5)
C21A C26A C25A C24A 2.1(7)
C21A C22A C23A C24A 1.6(10)
C22A C23A C24A C25A -2.1(9)
C27A C20A C26A C25A 177.6(5)
C27A C20A C26A C21A -5.6(8)
C27A C28A C29A C30A 0.3(10)
C28A C27A C32A C31A 0.0(10)
C28A C29A C30A C31A 0.0(11)
C29A C30A C31A C32A -0.3(11)
C30A C31A C32A C27A 0.3(10)
C32A C27A C28A C29A -0.3(10)
C21B C26B C25B C18B -170(4)
C21B C26B C25B C24B -1(5)
C21B C22B C23B C24B 3(5)
C22B C23B C24B C25B -4(5)
C27B C20B C26B C25B 178(3)
C27B C20B C26B C21B -7(6)
C27B C28B C29B C30B -8(6)
C28B C27B C32B C31B -3(6)
C28B C29B C30B C31B 9(5)
C29B C30B C31B C32B -7(5)
C30B C31B C32B C27B 4(6)
C32B C27B C28B C29B 5(6)
C33 C34 C35 C36 -55.4(5)
C34 C33 C38 C37 -62.4(4)
C34 C33 P1 Ru1 162.4(3)
C34 C33 P1 C39 -66.0(3)
C34 C33 P1 C46 42.2(3)
C34 C35 C36 C37 52.7(5)
C35 C36 C37 C38 -54.1(5)
C36 C37 C38 C33 59.6(5)
C38 C33 C34 C35 59.1(5)
C38 C33 P1 Ru1 -67.1(3)
C38 C33 P1 C39 64.6(3)
C38 C33 P1 C46 172.7(3)
C39 C40 C41 C42 56.7(6)
C40 C39 C45 C44 58.0(5)
C40 C39 P1 Ru1 -170.4(3)
C40 C39 P1 C33 60.6(4)
C40 C39 P1 C46 -49.1(4)
C40 C41 C42 C44 -55.3(6)
C41 C42 C44 C45 55.7(5)
C42 C44 C45 C39 -57.8(5)
C45 C39 C40 C41 -57.4(5)
C45 C39 P1 Ru1 61.1(3)
C45 C39 P1 C33 -67.9(3)
C45 C39 P1 C46 -177.5(3)
C46 C47 C48 C49 -57.8(5)
C47 C46 C51 C50 -56.3(4)
C47 C46 P1 Ru1 -62.2(3)
C47 C46 P1 C33 57.8(3)
C47 C46 P1 C39 173.3(3)
C47 C48 C49 C50 57.0(5)
C48 C49 C50 C51 -55.5(5)
C49 C50 C51 C46 55.5(5)
C51 C46 C47 C48 57.1(4)
C51 C46 P1 Ru1 64.7(3)
C51 C46 P1 C33 -175.3(3)
C51 C46 P1 C39 -59.8(3)
C15B C14 O1B C16B -5(2)
C15B C14 C15A C16A -34.1(15)
C15B C14 O1A C17A 94(2)
C17B C16B O1B C14 2(2)
O1B C14 C15B C17B 4.8(15)
O1B C14 C15A C16A 74(20)
O1B C14 O1A C17A -13.0(18)
O1B C16B C17B C15B 0.9(19)
C16A C17A O1A C14 0(2)
C15A C14 C15B C17B 17(2)
C15A C14 O1B C16B -81(20)
C15A C14 O1A C17A -1.3(17)
C15A C16A C17A O1A 1(2)
C17A C16A C15A C14 -1.6(18)
O1A C14 C15B C17B -80(2)
O1A C14 O1B C16B 30.3(19)
O1A C14 C15A C16A 1.8(15)
N1 C1 N2 C3 -4.8(5)
N1 C1 N2 C13 -164.0(4)
N1 C2 C3 N2 -11.5(4)
N1 C4 C5 C6 177.6(3)
N1 C4 C5 C10 -3.5(5)
N1 C4 C9 C8 -177.2(3)
N1 C4 C9 C12 5.0(5)
N2 C1 N1 C2 -3.7(4)
N2 C1 N1 C4 176.0(4)
N2 C13 C14 C15B -88.5(10)
N2 C13 C14 O1B 79.4(17)
N2 C13 C14 C15A 64.4(16)
N2 C13 C14 O1A -127.2(9)
Cl1 Ru1 C18A C19A -3.3(7)
Cl1 Ru1 C18A C25A 175.9(8)
Cl1 Ru1 C18B C19B -179(4)
Cl1 Ru1 C18B C25B -17(7)
Cl2 Ru1 C18A C19A 178.6(6)
Cl2 Ru1 C18A C25A -2.2(9)
Cl2 Ru1 C18B C19B 4(5)
Cl2 Ru1 C18B C25B 167(6)
P1 Ru1 C18A C19A 86.8(6)
P1 Ru1 C18A C25A -94.0(8)
P1 Ru1 C18B C19B -87(4)
P1 Ru1 C18B C25B 75(7)
P1 C33 C34 C35 -168.2(3)
P1 C33 C38 C37 161.7(3)
P1 C39 C40 C41 171.8(3)
P1 C39 C45 C44 -170.0(3)
P1 C46 C47 C48 -174.8(3)
P1 C46 C51 C50 175.0(3)
